data_4315549
loop_
_publ_author_name
'Kristina Gedrich'
'Irena Senkovska'
'Igor A. Baburin'
'Uwe Mueller'
'Oliver Trapp'
'Stefan Kaskel'

_publ_contact_author_address
;Department of Inorganic Chemistry
Dresden University of Technology 
Mommsenstr. 6
D-01069 Dresden 
Germany
;
_publ_contact_author_email Stefan.Kaskel@chemie.tu-dresden.de
_publ_contact_author_fax (+49)0351-46337287
_publ_contact_author_name 'Professor Stefan Kaskel   '
_publ_contact_author_phone (+49)035146334885
_publ_section_title
;
 New Chiral and Flexible Metal-Organic Framework with a Bifunctional Spiro
 Linker and Zn4O-Nodes
;
_journal_name_full 'Inorganic Chemistry'
_journal_page_first 4440
_journal_page_last 4446
_journal_paper_doi 10.1021/ic9022085
_journal_volume 49
_journal_year 2010
_chemical_formula_moiety 'C63 H56 N2 O15 Zn4'
_chemical_formula_sum 'C63 H56 N2 O15 Zn4'
_chemical_formula_weight 1342.58
_chemical_name_common 'Zn4O(spiro)-LT (DUT-7(LT))'
_chemical_name_systematic
;
 ?
;
_space_group_IT_number 179
_symmetry_cell_setting hexagonal
_symmetry_space_group_name_Hall 'P 65 2 (0 0 1)'
_symmetry_space_group_name_H-M 'P 65 2 2'
_atom_sites_solution_hydrogens geom
_atom_sites_solution_primary heavy
_atom_sites_solution_secondary difmap
_audit_creation_method SHELXL-97
_cell_angle_alpha 90.00
_cell_angle_beta 90.00
_cell_angle_gamma 120.00
_cell_formula_units_Z 12
_cell_length_a 21.560(3)
_cell_length_b 21.560(3)
_cell_length_c 77.814(16)
_cell_measurement_reflns_used 3992
_cell_measurement_temperature 293(2)
_cell_measurement_theta_max 36.23
_cell_measurement_theta_min 1.36
_cell_volume 31325(9)
_computing_cell_refinement 'XDS, V. DEC31, 2007'
_computing_data_collection 'marCCD 1994-2002'
_computing_data_reduction 'XDS, V. DEC31, 2007'
_computing_molecular_graphics 'Diamond 3.1'
_computing_publication_material WinGX
_computing_structure_refinement 'SHELXL-97 (Sheldrick, 1997)'
_computing_structure_solution 'SHELXS-97 (Sheldrick, 1997)'
_diffrn_ambient_temperature 100(2)
_diffrn_measured_fraction_theta_full 0.905
_diffrn_measured_fraction_theta_max 0.905
_diffrn_measurement_device_type 'MX-225 CCD'
_diffrn_measurement_method '\D\f scans'
_diffrn_radiation_monochromator 'Si 111'
_diffrn_radiation_source 'BESSY BL MX-14.2'
_diffrn_radiation_type synchrotron
_diffrn_radiation_wavelength 0.88561
_diffrn_reflns_av_R_equivalents 0.1059
_diffrn_reflns_av_sigmaI/netI 0.0845
_diffrn_reflns_limit_h_max 26
_diffrn_reflns_limit_h_min -26
_diffrn_reflns_limit_k_max 22
_diffrn_reflns_limit_k_min -27
_diffrn_reflns_limit_l_max 93
_diffrn_reflns_limit_l_min -79
_diffrn_reflns_number 109171
_diffrn_reflns_theta_full 36.23
_diffrn_reflns_theta_max 36.23
_diffrn_reflns_theta_min 1.36
_exptl_absorpt_coefficient_mu 0.947
_exptl_absorpt_correction_type none
_exptl_crystal_colour colourless
_exptl_crystal_density_diffrn 0.854
_exptl_crystal_density_method 'not measured'
_exptl_crystal_description block
_exptl_crystal_F_000 8256
_exptl_crystal_size_max 0.4
_exptl_crystal_size_mid 0.3
_exptl_crystal_size_min 0.2
_platon_squeeze_details
;
;
_refine_diff_density_max 0.448
_refine_diff_density_min -0.680
_refine_diff_density_rms 0.081
_refine_ls_abs_structure_details 'Flack H D (1983), Acta Cryst. A39, 876-881'
_refine_ls_abs_structure_Flack -0.080(11)
_refine_ls_extinction_method none
_refine_ls_goodness_of_fit_ref 0.900
_refine_ls_hydrogen_treatment constr
_refine_ls_matrix_type full
_refine_ls_number_parameters 726
_refine_ls_number_reflns 23119
_refine_ls_number_restraints 496
_refine_ls_restrained_S_all 0.897
_refine_ls_R_factor_all 0.0958
_refine_ls_R_factor_gt 0.0551
_refine_ls_shift/su_max 0.001
_refine_ls_shift/su_mean 0.000
_refine_ls_structure_factor_coef Fsqd
_refine_ls_weighting_details 'calc w=1/[\s^2^(Fo^2^)+(0.0805P)^2^] where P=(Fo^2^+2Fc^2^)/3'
_refine_ls_weighting_scheme calc
_refine_ls_wR_factor_gt 0.1308
_refine_ls_wR_factor_ref 0.1443
_reflns_number_gt 13581
_reflns_number_total 23119
_reflns_threshold_expression >2sigma(I)
_cod_data_source_file ic9022085_si_002.cif
_cod_data_source_block kg486-d2-sq-end
_cod_depositor_comments
;
The following automatic conversions were performed:

'_symmetry_cell_setting' value 'Hexagonal' changed to 'hexagonal'
according to the built-in table from CIF Core dictionary named
'cif_core.dic' version 2.4.1 from 2010-06-29.

Automatic conversion script
Id: cif_fix_values 1646 2011-03-28 12:23:43Z adriana 
;
_cod_original_sg_symbol_Hall 'P 65 2 ( 0'
_cod_database_code 4315549

loop_
_symmetry_equiv_pos_as_xyz
'x, y, z'
'-y, x-y, z+2/3'
'-x+y, -x, z+1/3'
'-x, -y, z+1/2'
'y, -x+y, z+1/6'
'x-y, x, z+5/6'
'y, x, -z+2/3'
'x-y, -y, -z'
'-x, -x+y, -z+1/3'
'-y, -x, -z+1/6'
'-x+y, y, -z+1/2'
'x, x-y, -z+5/6'

loop_
_atom_site_label
_atom_site_type_symbol
_atom_site_fract_x
_atom_site_fract_y
_atom_site_fract_z
_atom_site_U_iso_or_equiv
_atom_site_adp_type
_atom_site_occupancy
_atom_site_symmetry_multiplicity
_atom_site_calc_flag
_atom_site_refinement_flags
_atom_site_disorder_assembly
_atom_site_disorder_group
Zn1 Zn 0.23016(2) 0.64154(2) 0.145530(5) 0.05635(12) Uani 1 1 d . . .
Zn2 Zn 0.32749(2) 0.65477(2) 0.114642(5) 0.05023(11) Uani 1 1 d . . .
Zn3 Zn 0.32795(3) 0.56960(3) 0.146892(6) 0.06510(14) Uani 1 1 d . . .
Zn4 Zn 0.40206(2) 0.74265(3) 0.148513(6) 0.06505(14) Uani 1 1 d D . .
O111 O 0.32169(13) 0.65075(13) 0.13924(4) 0.0643(7) Uiso 1 1 d . . .
O1 O 0.16678(13) 0.62292(14) 0.12517(3) 0.0587(6) Uani 1 1 d U . .
O2 O 0.25017(12) 0.66308(12) 0.10432(3) 0.0521(6) Uani 1 1 d U . .
O3 O 0.4073(2) 0.5896(2) 0.16157(4) 0.0996(10) Uani 1 1 d U . .
O4 O 0.47277(18) 0.7006(2) 0.15060(4) 0.0994(11) Uani 1 1 d U . .
O5 O 0.17585(15) 0.55553(18) 0.16022(3) 0.0801(9) Uani 1 1 d U . .
O6 O 0.2367(2) 0.49534(17) 0.15691(4) 0.1056(12) Uani 1 1 d U . .
O7 O 0.41473(14) 0.73026(15) 0.10470(3) 0.0648(7) Uani 1 1 d U . .
O8 O 0.44863(14) 0.80649(14) 0.12705(3) 0.0680(7) Uani 1 1 d U . .
O9 O 0.22338(18) 0.71538(19) 0.15863(4) 0.0891(10) Uani 1 1 d U . .
O10 O 0.3328(2) 0.78533(17) 0.15022(4) 0.0942(10) Uani 1 1 d U . .
O11 O 0.31823(14) 0.56578(15) 0.10575(3) 0.0627(7) Uani 1 1 d U . .
O12 O 0.34179(16) 0.51582(16) 0.12807(3) 0.0733(8) Uani 1 1 d U . .
C1 C 0.13703(18) 0.6415(2) 0.09718(4) 0.0515(9) Uani 1 1 d U . .
C2 C 0.15946(18) 0.66504(18) 0.08082(4) 0.0498(8) Uani 1 1 d U . .
H2 H 0.2062 0.6793 0.0776 0.060 Uiso 1 1 calc R . .
C3 C 0.1127(2) 0.6675(2) 0.06914(5) 0.0634(10) Uani 1 1 d U . .
C4 C 0.0413(2) 0.6430(3) 0.07321(5) 0.0772(13) Uani 1 1 d U . .
C5 C 0.0174(2) 0.6177(3) 0.08990(6) 0.0909(16) Uani 1 1 d U . .
H5 H -0.0302 0.6011 0.0928 0.109 Uiso 1 1 calc R . .
C6 C 0.0640(2) 0.6170(3) 0.10228(5) 0.0788(13) Uani 1 1 d U . .
H6 H 0.0485 0.6014 0.1134 0.095 Uiso 1 1 calc R . .
C7 C 0.6972(3) 0.5683(3) 0.21750(5) 0.0870(14) Uani 1 1 d U . .
H7A H 0.6832 0.5236 0.2116 0.104 Uiso 1 1 calc R . .
H7B H 0.7490 0.5975 0.2175 0.104 Uiso 1 1 calc R . .
C8 C 0.6616(3) 0.6092(3) 0.20908(6) 0.0855(14) Uani 1 1 d U . .
C9 C 0.6537(3) 0.6528(3) 0.22571(6) 0.1047(18) Uani 1 1 d U . .
H9A H 0.6968 0.6988 0.2274 0.126 Uiso 1 1 calc R . .
H9B H 0.6129 0.6598 0.2245 0.126 Uiso 1 1 calc R . .
C10 C 0.5913(2) 0.5643(2) 0.20131(6) 0.0783(12) Uani 1 1 d U . .
H10A H 0.5535 0.5480 0.2098 0.094 Uiso 1 1 calc R . .
H10B H 0.5888 0.5231 0.1956 0.094 Uiso 1 1 calc R . .
C11 C 0.5863(2) 0.6157(3) 0.18823(5) 0.0729(12) Uani 1 1 d U . .
C12 C 0.6503(3) 0.6698(3) 0.18481(6) 0.0978(17) Uani 1 1 d U . .
C13 C 0.7067(3) 0.6641(3) 0.19445(7) 0.1070(19) Uani 1 1 d U . .
H13A H 0.7419 0.7099 0.1992 0.128 Uiso 1 1 calc R . .
H13B H 0.7306 0.6457 0.1872 0.128 Uiso 1 1 calc R . .
C14 C 0.5230(3) 0.6054(3) 0.17999(5) 0.0840(14) Uani 1 1 d U . .
H14 H 0.4789 0.5651 0.1823 0.101 Uiso 1 1 calc R . .
C15 C 0.5285(2) 0.6558(3) 0.16878(5) 0.0881(15) Uani 1 1 d U . .
C16 C 0.5973(3) 0.7129(4) 0.16517(7) 0.117(2) Uani 1 1 d U . .
H16 H 0.6021 0.7465 0.1570 0.141 Uiso 1 1 calc R . .
C17 C 0.6592(3) 0.7217(3) 0.17339(6) 0.1013(18) Uani 1 1 d U . .
H17 H 0.7041 0.7610 0.1712 0.122 Uiso 1 1 calc R . .
C18 C 0.4648(3) 0.6475(3) 0.15949(6) 0.0836(14) Uani 1 1 d U . .
C19 C 0.18851(18) 0.64215(18) 0.11002(4) 0.0478(8) Uani 1 1 d U . .
C21 C 0.1336(3) 0.4437(2) 0.17343(5) 0.0801(14) Uani 1 1 d U . .
C22 C 0.0795(2) 0.4524(2) 0.18312(5) 0.0745(12) Uani 1 1 d U . .
H22 H 0.0785 0.4950 0.1828 0.089 Uiso 1 1 calc R . .
C23 C 0.0315(3) 0.3955(3) 0.19243(6) 0.0878(15) Uani 1 1 d U . .
C24 C 0.0276(3) 0.3297(3) 0.19153(8) 0.117(2) Uani 1 1 d U . .
C25 C 0.0769(4) 0.3198(3) 0.18263(9) 0.152(3) Uani 1 1 d U . .
H25 H 0.0761 0.2763 0.1828 0.182 Uiso 1 1 calc R . .
C26 C 0.1273(3) 0.3770(3) 0.17342(7) 0.120(2) Uani 1 1 d U . .
H26 H 0.1592 0.3703 0.1667 0.144 Uiso 1 1 calc R . .
C27 C -0.0289(3) 0.3906(2) 0.20419(6) 0.0816(13) Uani 1 1 d U . .
H27A H -0.0117 0.4324 0.2115 0.098 Uiso 1 1 calc R . .
H27B H -0.0694 0.3850 0.1975 0.098 Uiso 1 1 calc R . .
C28 C -0.0485(3) 0.3229(3) 0.21472(7) 0.0907(15) Uani 1 1 d U . .
C29 C -0.0416(3) 0.2726(3) 0.20192(8) 0.117(2) Uani 1 1 d U . .
H29A H -0.0833 0.2485 0.1946 0.140 Uiso 1 1 calc R . .
H29B H -0.0335 0.2374 0.2077 0.140 Uiso 1 1 calc R . .
C30 C -0.1272(3) 0.2895(3) 0.22104(6) 0.0847(14) Uani 1 1 d U . .
H30A H -0.1544 0.3040 0.2138 0.102 Uiso 1 1 calc R . .
H30B H -0.1509 0.2376 0.2213 0.102 Uiso 1 1 calc R . .
C31 C 0.5618(2) 0.8820(2) 0.07246(5) 0.0643(10) Uani 1 1 d U . .
C32 C 0.6024(2) 0.9513(3) 0.07797(6) 0.0821(14) Uani 1 1 d U . .
C33 C -0.0050(3) 0.3393(3) 0.23057(7) 0.1055(19) Uani 1 1 d U . .
H33A H 0.0408 0.3828 0.2291 0.127 Uiso 1 1 calc R . .
H33B H 0.0035 0.3004 0.2334 0.127 Uiso 1 1 calc R . .
C34 C 0.5115(2) 0.8308(2) 0.08354(5) 0.0595(9) Uani 1 1 d U . .
H34 H 0.4829 0.7839 0.0798 0.071 Uiso 1 1 calc R . .
C35 C 0.50377(18) 0.8495(2) 0.10029(4) 0.0523(9) Uani 1 1 d U . .
C36 C 0.5444(2) 0.9192(2) 0.10583(5) 0.0717(12) Uani 1 1 d U . .
H36 H 0.5382 0.9308 0.1170 0.086 Uiso 1 1 calc R . .
C37 C 0.5930(3) 0.9713(3) 0.09553(6) 0.0894(15) Uani 1 1 d U . .
H37 H 0.6198 1.0183 0.0994 0.107 Uiso 1 1 calc R . .
C38 C 0.45168(18) 0.7921(2) 0.11140(4) 0.0513(9) Uani 1 1 d U . .
C39 C 0.1837(3) 0.4991(3) 0.16304(6) 0.0859(15) Uani 1 1 d U . .
C41 C 0.2912(3) 0.8288(3) 0.17214(6) 0.0862(15) Uani 1 1 d U . .
C42 C 0.3577(3) 0.8818(2) 0.17619(6) 0.0858(14) Uani 1 1 d U . .
H42 H 0.3970 0.8844 0.1706 0.103 Uiso 1 1 calc R . .
C43 C 0.3685(2) 0.9319(3) 0.18839(6) 0.0900(16) Uani 1 1 d U . .
C44 C 0.3072(3) 0.9358(3) 0.19504(7) 0.114(2) Uani 1 1 d U . .
C45 C 0.2369(3) 0.8808(3) 0.19040(7) 0.115(2) Uani 1 1 d U . .
H45 H 0.1963 0.8804 0.1947 0.138 Uiso 1 1 calc R . .
C46 C 0.2315(3) 0.8289(3) 0.17944(7) 0.118(2) Uani 1 1 d U . .
H46 H 0.1860 0.7917 0.1766 0.142 Uiso 1 1 calc R . .
C47 C 0.4352(3) 0.9895(3) 0.19681(7) 0.1025(17) Uani 1 1 d U . .
H47A H 0.4671 0.9716 0.1997 0.123 Uiso 1 1 calc R . .
H47B H 0.4602 1.0302 0.1892 0.123 Uiso 1 1 calc R . .
C48 C 0.4117(3) 1.0105(3) 0.21242(7) 0.1017(18) Uani 1 1 d U . .
C49 C 0.3344(3) 0.9979(3) 0.20748(7) 0.1087(19) Uani 1 1 d U . .
H49A H 0.3037 0.9855 0.2175 0.130 Uiso 1 1 calc R . .
H49B H 0.3377 1.0399 0.2021 0.130 Uiso 1 1 calc R . .
C50 C 0.4599(3) 1.0868(2) 0.21861(6) 0.0921(16) Uani 1 1 d U . .
H50A H 0.5088 1.1044 0.2149 0.110 Uiso 1 1 calc R . .
H50B H 0.4436 1.1182 0.2141 0.110 Uiso 1 1 calc R . .
C51 C 0.3710(3) 0.4556(3) 0.07113(6) 0.0855(15) Uani 1 1 d U . .
C52 C 0.4031(4) 0.4199(3) 0.07576(7) 0.112(2) Uani 1 1 d U . .
C53 C 0.40350(18) 0.96717(16) 0.22800(4) 0.1087(19) Uani 1 1 d U . .
H53A H 0.3550 0.9271 0.2289 0.130 Uiso 1 1 calc R . .
H53B H 0.4365 0.9490 0.2277 0.130 Uiso 1 1 calc R . .
C54 C 0.34719(18) 0.48983(16) 0.08224(4) 0.0715(12) Uani 1 1 d RU . .
H54 H 0.3262 0.5156 0.0781 0.086 Uiso 1 1 calc R . .
C55 C 0.3562(2) 0.4839(2) 0.09995(5) 0.0701(11) Uani 1 1 d U . .
C56 C 0.3908(3) 0.4468(3) 0.10546(6) 0.0866(15) Uani 1 1 d U . .
H56 H 0.3980 0.4432 0.1171 0.104 Uiso 1 1 calc R . .
C57 C 0.4128(4) 0.4175(3) 0.09410(8) 0.127(2) Uani 1 1 d U . .
H57 H 0.4361 0.3937 0.0980 0.152 Uiso 1 1 calc R . .
C58 C 0.33609(19) 0.5240(2) 0.11223(5) 0.0576(9) Uani 1 1 d U . .
C59 C 0.2822(3) 0.7705(3) 0.15959(6) 0.0792(13) Uani 1 1 d U . .
O14 O 0.3565(2) 0.6965(2) 0.17411(5) 0.1164(13) Uani 1 1 d DU . .
L11 C 0.3886(6) 0.7379(6) 0.18597(11) 0.209(5) Uani 1 1 d DU . .
N1 N 0.3289(6) 0.7176(6) 0.19953(15) 0.335(5) Uani 1 1 d DU . .
L12 C 0.3383(7) 0.7663(7) 0.21541(16) 0.310(4) Uani 1 1 d DU . .
H12A H 0.2967 0.7428 0.2226 0.372 Uiso 1 1 calc R . .
H12B H 0.3442 0.8112 0.2115 0.372 Uiso 1 1 calc R . .
H12C H 0.3798 0.7747 0.2218 0.372 Uiso 1 1 calc R . .
L13 C 0.2538(6) 0.6516(7) 0.20010(16) 0.310(4) Uani 1 1 d DU . .
H131 H 0.2305 0.6518 0.2106 0.372 Uiso 1 1 calc R . .
H132 H 0.2575 0.6090 0.1996 0.372 Uiso 1 1 calc R . .
H133 H 0.2264 0.6525 0.1905 0.372 Uiso 1 1 calc R . .
O15 O 0.4818(2) 0.8345(3) 0.16224(5) 0.1368(17) Uani 1 1 d DU . .
L21 C 0.5434(6) 0.8530(8) 0.15526(18) 0.310(4) Uani 1 1 d DU . .
N2 N 0.5881(6) 0.9310(6) 0.15751(14) 0.335(5) Uani 1 1 d DU . .
L22 C 0.5701(7) 0.9826(8) 0.16661(14) 0.331(10) Uani 1 1 d DU . .
H22A H 0.6126 1.0287 0.1676 0.398 Uiso 1 1 calc R . .
H22B H 0.5516 0.9646 0.1779 0.398 Uiso 1 1 calc R . .
H22C H 0.5348 0.9872 0.1601 0.398 Uiso 1 1 calc R . .
L23 C 0.6666(6) 0.9717(8) 0.15054(16) 0.310(4) Uani 1 1 d DU . .
H23A H 0.6903 1.0203 0.1546 0.372 Uiso 1 1 calc R . .
H23B H 0.6659 0.9716 0.1382 0.372 Uiso 1 1 calc R . .
H23C H 0.6920 0.9484 0.1545 0.372 Uiso 1 1 calc R . .

loop_
_atom_site_aniso_label
_atom_site_aniso_U_11
_atom_site_aniso_U_22
_atom_site_aniso_U_33
_atom_site_aniso_U_23
_atom_site_aniso_U_13
_atom_site_aniso_U_12
Zn1 0.0575(2) 0.0628(3) 0.0409(2) -0.0102(2) 0.00233(19) 0.0241(2)
Zn2 0.0535(2) 0.0588(2) 0.0390(2) -0.00441(17) 0.00130(16) 0.02861(19)
Zn3 0.0667(3) 0.0775(3) 0.0507(3) 0.0070(2) 0.0032(2) 0.0357(2)
Zn4 0.0630(3) 0.0738(3) 0.0492(3) -0.0075(2) -0.0064(2) 0.0274(2)
O1 0.0557(14) 0.0686(16) 0.0410(14) -0.0017(12) 0.0097(11) 0.0230(13)
O2 0.0577(15) 0.0551(14) 0.0427(13) -0.0077(11) 0.0050(11) 0.0277(12)
O3 0.111(3) 0.092(2) 0.083(2) 0.0319(19) 0.007(2) 0.042(2)
O4 0.080(2) 0.132(3) 0.097(2) 0.049(2) 0.0120(17) 0.061(2)
O5 0.0685(18) 0.090(2) 0.0521(17) -0.0112(15) 0.0089(13) 0.0172(17)
O6 0.098(3) 0.075(2) 0.106(3) -0.0135(18) 0.047(2) 0.0146(19)
O7 0.0638(16) 0.0710(17) 0.0479(15) -0.0084(13) 0.0006(12) 0.0249(14)
O8 0.0732(18) 0.0730(17) 0.0456(16) 0.0016(13) 0.0087(13) 0.0272(14)
O9 0.077(2) 0.091(2) 0.091(2) -0.0422(19) -0.0121(18) 0.035(2)
O10 0.109(3) 0.090(2) 0.083(2) -0.0228(18) 0.009(2) 0.050(2)
O11 0.0697(17) 0.0840(18) 0.0501(15) -0.0054(13) -0.0053(12) 0.0503(16)
O12 0.094(2) 0.098(2) 0.0512(17) 0.0203(14) 0.0161(15) 0.0656(19)
C1 0.050(2) 0.062(2) 0.043(2) -0.0150(17) -0.0045(16) 0.0285(18)
C2 0.0423(18) 0.059(2) 0.041(2) -0.0144(17) -0.0026(15) 0.0200(16)
C3 0.068(3) 0.075(3) 0.041(2) -0.0043(19) -0.0027(18) 0.031(2)
C4 0.069(3) 0.105(4) 0.056(3) -0.018(2) -0.023(2) 0.043(3)
C5 0.055(3) 0.145(5) 0.077(3) -0.029(3) -0.005(2) 0.053(3)
C6 0.052(2) 0.125(4) 0.054(2) -0.019(2) -0.0090(19) 0.040(3)
C7 0.099(4) 0.113(4) 0.070(3) 0.028(3) 0.011(3) 0.069(3)
C8 0.089(3) 0.131(4) 0.064(3) 0.007(3) -0.018(2) 0.076(3)
C9 0.141(5) 0.113(4) 0.097(4) 0.011(3) -0.022(3) 0.090(4)
C10 0.078(3) 0.080(3) 0.084(3) 0.015(2) 0.001(2) 0.044(3)
C11 0.076(3) 0.101(3) 0.046(2) 0.025(2) 0.002(2) 0.047(3)
C12 0.070(3) 0.143(5) 0.072(3) 0.053(3) 0.006(2) 0.047(3)
C13 0.078(3) 0.143(5) 0.100(4) 0.052(4) -0.008(3) 0.056(3)
C14 0.084(3) 0.118(4) 0.054(3) 0.028(3) 0.015(2) 0.053(3)
C15 0.062(3) 0.136(4) 0.056(3) 0.044(3) 0.002(2) 0.042(3)
C16 0.127(5) 0.152(5) 0.091(4) 0.063(4) 0.011(3) 0.083(4)
C17 0.076(3) 0.121(4) 0.091(4) 0.044(3) -0.020(3) 0.037(3)
C18 0.095(4) 0.111(4) 0.056(3) 0.028(3) 0.017(2) 0.060(3)
C19 0.047(2) 0.0480(19) 0.041(2) -0.0110(15) -0.0011(16) 0.0178(16)
C21 0.100(3) 0.068(3) 0.060(3) 0.000(2) 0.041(2) 0.033(3)
C22 0.081(3) 0.075(3) 0.056(3) -0.001(2) 0.017(2) 0.031(2)
C23 0.091(3) 0.075(3) 0.083(3) -0.001(3) 0.046(3) 0.030(3)
C24 0.156(5) 0.055(3) 0.129(5) 0.021(3) 0.089(4) 0.044(3)
C25 0.159(6) 0.081(4) 0.188(6) 0.009(4) 0.142(5) 0.039(4)
C26 0.149(5) 0.094(4) 0.123(5) -0.003(3) 0.075(4) 0.065(4)
C27 0.085(3) 0.073(3) 0.088(3) 0.013(2) 0.033(2) 0.040(3)
C28 0.112(4) 0.083(3) 0.080(3) 0.025(3) 0.057(3) 0.050(3)
C29 0.136(5) 0.070(3) 0.135(5) 0.025(3) 0.072(4) 0.045(3)
C30 0.080(3) 0.085(3) 0.072(3) 0.012(2) 0.028(2) 0.028(3)
C31 0.072(3) 0.070(3) 0.046(2) 0.0199(19) 0.0052(19) 0.031(2)
C32 0.066(3) 0.081(3) 0.078(3) 0.023(3) -0.011(2) 0.021(2)
C33 0.109(4) 0.118(4) 0.120(5) 0.042(4) 0.057(4) 0.079(4)
C34 0.057(2) 0.069(2) 0.056(2) 0.0115(19) -0.0082(19) 0.0347(19)
C35 0.056(2) 0.070(2) 0.0289(19) 0.0003(17) -0.0107(15) 0.0295(19)
C36 0.077(3) 0.072(3) 0.050(2) -0.001(2) -0.008(2) 0.024(2)
C37 0.081(3) 0.068(3) 0.085(3) -0.004(3) -0.011(3) 0.011(2)
C38 0.049(2) 0.073(2) 0.038(2) -0.0033(18) -0.0099(16) 0.0358(19)
C39 0.076(3) 0.095(4) 0.074(3) -0.027(3) 0.018(2) 0.033(3)
C41 0.069(3) 0.104(4) 0.061(3) -0.049(3) -0.008(2) 0.025(3)
C42 0.078(3) 0.070(3) 0.093(4) -0.019(3) 0.016(3) 0.024(2)
C43 0.057(3) 0.081(3) 0.088(3) -0.025(3) 0.023(2) 0.001(2)
C44 0.109(4) 0.082(3) 0.094(4) -0.053(3) 0.014(3) 0.005(3)
C45 0.086(4) 0.122(5) 0.114(4) -0.053(4) 0.029(3) 0.034(3)
C46 0.077(3) 0.116(4) 0.121(4) -0.073(4) -0.008(3) 0.017(3)
C47 0.089(4) 0.082(3) 0.108(4) -0.042(3) -0.001(3) 0.022(3)
C48 0.093(4) 0.065(3) 0.096(4) -0.020(3) 0.027(3) 0.001(3)
C49 0.096(4) 0.086(3) 0.114(4) -0.028(3) 0.041(3) 0.023(3)
C50 0.094(3) 0.056(3) 0.088(3) -0.024(2) 0.009(3) 0.009(2)
C51 0.127(4) 0.096(3) 0.072(3) 0.020(3) 0.035(3) 0.084(3)
C52 0.199(6) 0.127(4) 0.083(3) 0.020(3) 0.037(4) 0.136(5)
C53 0.111(4) 0.058(3) 0.103(4) -0.010(3) 0.026(3) 0.002(3)
C54 0.098(3) 0.088(3) 0.050(2) 0.005(2) 0.019(2) 0.062(3)
C55 0.093(3) 0.080(3) 0.060(3) 0.010(2) 0.018(2) 0.061(3)
C56 0.134(4) 0.122(4) 0.056(3) 0.028(3) 0.039(3) 0.103(4)
C57 0.184(6) 0.143(5) 0.137(5) 0.033(4) 0.039(5) 0.144(5)
C58 0.052(2) 0.088(3) 0.049(2) -0.004(2) 0.0027(17) 0.047(2)
C59 0.072(3) 0.085(3) 0.079(3) -0.015(3) 0.014(3) 0.039(3)
O14 0.123(3) 0.116(3) 0.077(3) 0.006(2) -0.003(2) 0.034(2)
L11 0.250(11) 0.184(9) 0.123(7) 0.011(6) -0.039(7) 0.057(8)
N1 0.295(10) 0.239(9) 0.312(10) 0.047(8) -0.018(8) 0.014(8)
L12 0.198(6) 0.300(9) 0.301(7) 0.016(6) 0.046(6) 0.027(6)
L13 0.198(6) 0.300(9) 0.301(7) 0.016(6) 0.046(6) 0.027(6)
O15 0.103(3) 0.164(4) 0.087(3) -0.041(2) -0.030(2) 0.024(3)
L21 0.198(6) 0.300(9) 0.301(7) 0.016(6) 0.046(6) 0.027(6)
N2 0.295(10) 0.239(9) 0.312(10) 0.047(8) -0.018(8) 0.014(8)
L22 0.339(19) 0.54(3) 0.228(13) -0.072(16) 0.010(12) 0.30(2)
L23 0.198(6) 0.300(9) 0.301(7) 0.016(6) 0.046(6) 0.027(6)

loop_
_atom_type_symbol
_atom_type_description
_atom_type_scat_dispersion_real
_atom_type_scat_dispersion_imag
_atom_type_scat_source
C C 0.0033 0.0016 'International Tables Vol C Tables 4.2.6.8 and 6.1.1.4'
H H 0.0000 0.0000 'International Tables Vol C Tables 4.2.6.8 and 6.1.1.4'
O O 0.0106 0.0060 'International Tables Vol C Tables 4.2.6.8 and 6.1.1.4'
Zn Zn 0.2839 1.4301 'International Tables Vol C Tables 4.2.6.8 and 6.1.1.4'
N N 0.0061 0.0033 'International Tables Vol C Tables 4.2.6.8 and 6.1.1.4'

loop_
_geom_angle_atom_site_label_1
_geom_angle_atom_site_label_2
_geom_angle_atom_site_label_3
_geom_angle
_geom_angle_site_symmetry_1
_geom_angle_site_symmetry_3
_geom_angle_publ_flag
O111 Zn1 O9 122.21(13) . . ?
O111 Zn1 O5 109.55(13) . . ?
O9 Zn1 O5 102.16(14) . . ?
O111 Zn1 O1 112.23(11) . . ?
O9 Zn1 O1 104.77(12) . . ?
O5 Zn1 O1 104.13(11) . . ?
O111 Zn1 Zn2 36.10(8) . . ?
O9 Zn1 Zn2 130.54(11) . . ?
O5 Zn1 Zn2 125.91(10) . . ?
O1 Zn1 Zn2 76.57(7) . . ?
O111 Zn2 O7 116.91(11) . . ?
O111 Zn2 O2 112.23(10) . . ?
O7 Zn2 O2 106.05(11) . . ?
O111 Zn2 O11 109.68(11) . . ?
O7 Zn2 O11 105.32(11) . . ?
O2 Zn2 O11 105.88(10) . . ?
O111 Zn2 Zn1 36.70(7) . . ?
O7 Zn2 Zn1 135.72(8) . . ?
O2 Zn2 Zn1 75.91(7) . . ?
O11 Zn2 Zn1 116.80(8) . . ?
O111 Zn2 Zn3 35.69(7) . . ?
O7 Zn2 Zn3 122.12(8) . . ?
O2 Zn2 Zn3 130.20(7) . . ?
O11 Zn2 Zn3 74.64(8) . . ?
Zn1 Zn2 Zn3 61.550(18) . . ?
O111 Zn3 O3 116.20(14) . . ?
O111 Zn3 O6 111.54(14) . . ?
O3 Zn3 O6 111.25(16) . . ?
O111 Zn3 O12 113.88(12) . . ?
O3 Zn3 O12 101.18(14) . . ?
O6 Zn3 O12 101.42(13) . . ?
O111 Zn3 Zn2 35.72(8) . . ?
O3 Zn3 Zn2 127.80(11) . . ?
O6 Zn3 Zn2 120.10(13) . . ?
O12 Zn3 Zn2 78.18(8) . . ?
O111 Zn4 O8 104.98(11) . . ?
O111 Zn4 O10 90.19(11) . . ?
O8 Zn4 O10 88.55(13) . . ?
O111 Zn4 O4 93.20(13) . . ?
O8 Zn4 O4 97.54(12) . . ?
O10 Zn4 O4 172.02(14) . . ?
O111 Zn4 O15 171.27(14) . . ?
O8 Zn4 O15 83.68(14) . . ?
O10 Zn4 O15 88.91(17) . . ?
O4 Zn4 O15 86.65(18) . . ?
O111 Zn4 O14 84.82(14) . . ?
O8 Zn4 O14 167.50(14) . . ?
O10 Zn4 O14 83.59(15) . . ?
O4 Zn4 O14 89.51(14) . . ?
O15 Zn4 O14 86.46(16) . . ?
Zn3 O111 Zn2 108.59(13) . . ?
Zn3 O111 Zn1 111.09(13) . . ?
Zn2 O111 Zn1 107.21(12) . . ?
Zn3 O111 Zn4 111.73(13) . . ?
Zn2 O111 Zn4 108.07(12) . . ?
Zn1 O111 Zn4 109.99(12) . . ?
C19 O1 Zn1 124.9(2) . . ?
C19 O2 Zn2 128.8(2) . . ?
C18 O3 Zn3 118.3(3) . . ?
C18 O4 Zn4 128.3(3) . . ?
C39 O5 Zn1 131.7(3) . . ?
C39 O6 Zn3 131.1(4) . . ?
C38 O7 Zn2 123.7(2) . . ?
C38 O8 Zn4 132.7(3) . . ?
C59 O9 Zn1 110.9(3) . . ?
C59 O10 Zn4 131.3(3) . . ?
C58 O11 Zn2 130.4(2) . . ?
C58 O12 Zn3 126.0(2) . . ?
C2 C1 C6 120.7(3) . . ?
C2 C1 C19 119.9(3) . . ?
C6 C1 C19 119.4(3) . . ?
C1 C2 C3 119.9(3) . . ?
C2 C3 C4 121.8(4) . . ?
C2 C3 C7 127.8(4) . 6_554 ?
C4 C3 C7 110.4(4) . 6_554 ?
C3 C4 C5 118.7(4) . . ?
C3 C4 C9 113.2(4) . 6_554 ?
C5 C4 C9 127.9(4) . 6_554 ?
C6 C5 C4 121.1(4) . . ?
C5 C6 C1 117.7(4) . . ?
C3 C7 C8 102.7(4) 5 . ?
C10 C8 C7 115.9(5) . . ?
C10 C8 C13 104.1(3) . . ?
C7 C8 C13 115.5(4) . . ?
C10 C8 C9 109.5(4) . . ?
C7 C8 C9 102.1(3) . . ?
C13 C8 C9 109.7(5) . . ?
C4 C9 C8 100.3(4) 5 . ?
C8 C10 C11 102.6(4) . . ?
C12 C11 C14 123.2(4) . . ?
C12 C11 C10 110.6(4) . . ?
C14 C11 C10 126.2(4) . . ?
C11 C12 C17 121.0(4) . . ?
C11 C12 C13 111.3(4) . . ?
C17 C12 C13 127.6(5) . . ?
C12 C13 C8 101.8(4) . . ?
C15 C14 C11 118.3(5) . . ?
C14 C15 C16 117.7(4) . . ?
C14 C15 C18 120.9(5) . . ?
C16 C15 C18 121.2(4) . . ?
C15 C16 C17 122.9(4) . . ?
C12 C17 C16 116.8(5) . . ?
O3 C18 O4 125.8(5) . . ?
O3 C18 C15 117.0(4) . . ?
O4 C18 C15 117.2(5) . . ?
O2 C19 O1 127.1(3) . . ?
O2 C19 C1 114.7(3) . . ?
O1 C19 C1 118.2(3) . . ?
C26 C21 C39 121.6(4) . . ?
C26 C21 C22 117.5(4) . . ?
C39 C21 C22 120.5(4) . . ?
C23 C22 C21 116.9(4) . . ?
C22 C23 C24 122.0(4) . . ?
C22 C23 C27 127.8(4) . . ?
C24 C23 C27 110.0(4) . . ?
C25 C24 C23 122.2(5) . . ?
C25 C24 C29 129.2(5) . . ?
C23 C24 C29 108.7(4) . . ?
C26 C25 C24 116.8(5) . . ?
C25 C26 C21 124.1(5) . . ?
C28 C27 C23 101.6(4) . . ?
C33 C28 C29 116.0(5) . . ?
C33 C28 C27 112.1(5) . . ?
C29 C28 C27 104.3(4) . . ?
C33 C28 C30 105.1(4) . . ?
C29 C28 C30 110.3(5) . . ?
C27 C28 C30 109.0(4) . . ?
C28 C29 C24 99.6(4) . . ?
C31 C30 C28 102.5(4) 5_455 . ?
C32 C31 C34 119.4(4) . . ?
C32 C31 C30 111.1(4) . 6_664 ?
C34 C31 C30 129.4(4) . 6_664 ?
C31 C32 C37 120.1(4) . . ?
C31 C32 C33 108.8(4) . 6_664 ?
C37 C32 C33 131.0(5) . 6_664 ?
C28 C33 C32 105.7(4) . 5_455 ?
C31 C34 C35 120.4(4) . . ?
C36 C35 C34 120.3(3) . . ?
C36 C35 C38 122.5(3) . . ?
C34 C35 C38 117.2(3) . . ?
C37 C36 C35 121.8(4) . . ?
C36 C37 C32 118.0(4) . . ?
O8 C38 O7 124.6(3) . . ?
O8 C38 C35 118.1(3) . . ?
O7 C38 C35 117.2(3) . . ?
O6 C39 O5 121.6(5) . . ?
O6 C39 C21 119.7(5) . . ?
O5 C39 C21 118.7(4) . . ?
C42 C41 C46 119.2(4) . . ?
C42 C41 C59 119.4(4) . . ?
C46 C41 C59 121.3(4) . . ?
C41 C42 C43 121.4(4) . . ?
C42 C43 C44 119.3(4) . . ?
C42 C43 C47 132.2(5) . . ?
C44 C43 C47 108.5(4) . . ?
C45 C44 C43 118.6(4) . . ?
C45 C44 C49 132.7(5) . . ?
C43 C44 C49 108.4(4) . . ?
C46 C45 C44 117.3(5) . . ?
C45 C46 C41 123.4(5) . . ?
C48 C47 C43 106.3(4) . . ?
C47 C48 C53 115.6(5) . . ?
C47 C48 C50 116.1(4) . . ?
C53 C48 C50 103.0(4) . . ?
C47 C48 C49 103.8(4) . . ?
C53 C48 C49 107.6(4) . . ?
C50 C48 C49 110.5(5) . . ?
C44 C49 C48 102.4(4) . . ?
C51 C50 C48 106.4(4) 5_565 . ?
C52 C51 C54 125.5(5) . . ?
C52 C51 C50 107.6(4) . 6_654 ?
C54 C51 C50 126.4(4) . 6_654 ?
C51 C52 C57 114.9(4) . . ?
C51 C52 C53 113.2(4) . 6_654 ?
C57 C52 C53 130.4(5) . 6_654 ?
C52 C53 C48 104.8(4) 5_565 . ?
C51 C54 C55 117.1(4) . . ?
C56 C55 C54 119.1(3) . . ?
C56 C55 C58 121.7(4) . . ?
C54 C55 C58 118.8(3) . . ?
C57 C56 C55 119.6(4) . . ?
C56 C57 C52 123.7(5) . . ?
O11 C58 O12 125.7(3) . . ?
O11 C58 C55 116.3(3) . . ?
O12 C58 C55 117.9(3) . . ?
O10 C59 O9 124.9(4) . . ?
O10 C59 C41 116.1(5) . . ?
O9 C59 C41 118.6(4) . . ?
L11 O14 Zn4 112.6(5) . . ?
O14 L11 N1 102.7(9) . . ?
L13 N1 L11 128.7(10) . . ?
L13 N1 L12 108.8(9) . . ?
L11 N1 L12 122.5(10) . . ?
L21 O15 Zn4 107.4(7) . . ?
O15 L21 N2 106.6(12) . . ?
L21 N2 L22 129.0(12) . . ?
L21 N2 L23 120.5(13) . . ?
L22 N2 L23 110.5(10) . . ?
C1 C2 H2 120.0 . . ?
C3 C2 H2 120.0 . . ?
C6 C5 H5 119.4 . . ?
C4 C5 H5 119.4 . . ?
C5 C6 H6 121.2 . . ?
C1 C6 H6 121.2 . . ?
C3 C7 H7A 111.2 5 . ?
C8 C7 H7A 111.2 . . ?
C3 C7 H7B 111.2 5 . ?
C8 C7 H7B 111.2 . . ?
H7A C7 H7B 109.1 . . ?
C4 C9 H9A 111.7 5 . ?
C8 C9 H9A 111.7 . . ?
C4 C9 H9B 111.7 5 . ?
C8 C9 H9B 111.7 . . ?
H9A C9 H9B 109.5 . . ?
C8 C10 H10A 111.2 . . ?
C11 C10 H10A 111.2 . . ?
C8 C10 H10B 111.2 . . ?
C11 C10 H10B 111.2 . . ?
H10A C10 H10B 109.2 . . ?
C12 C13 H13A 111.4 . . ?
C8 C13 H13A 111.4 . . ?
C12 C13 H13B 111.4 . . ?
C8 C13 H13B 111.4 . . ?
H13A C13 H13B 109.3 . . ?
C15 C16 H16 118.6 . . ?
C17 C16 H16 118.6 . . ?
C12 C17 H17 121.6 . . ?
C16 C17 H17 121.6 . . ?
C23 C22 H22 121.5 . . ?
C21 C22 H22 121.5 . . ?
C26 C25 H25 121.6 . . ?
C24 C25 H25 121.6 . . ?
C25 C26 H26 117.9 . . ?
C21 C26 H26 117.9 . . ?
C28 C27 H27A 111.4 . . ?
C23 C27 H27A 111.4 . . ?
C28 C27 H27B 111.4 . . ?
C23 C27 H27B 111.4 . . ?
H27A C27 H27B 109.3 . . ?
C28 C29 H29A 111.9 . . ?
C24 C29 H29A 111.9 . . ?
C28 C29 H29B 111.9 . . ?
C24 C29 H29B 111.9 . . ?
H29A C29 H29B 109.6 . . ?
C31 C30 H30A 111.3 5_455 . ?
C28 C30 H30A 111.3 . . ?
C31 C30 H30B 111.3 5_455 . ?
C28 C30 H30B 111.3 . . ?
H30A C30 H30B 109.2 . . ?
C28 C33 H33A 110.6 . . ?
C32 C33 H33A 110.6 5_455 . ?
C28 C33 H33B 110.6 . . ?
C32 C33 H33B 110.6 5_455 . ?
H33A C33 H33B 108.7 . . ?
C31 C34 H34 119.8 . . ?
C35 C34 H34 119.8 . . ?
C37 C36 H36 119.1 . . ?
C35 C36 H36 119.1 . . ?
C36 C37 H37 121.0 . . ?
C32 C37 H37 121.0 . . ?
C41 C42 H42 119.3 . . ?
C43 C42 H42 119.3 . . ?
C46 C45 H45 121.4 . . ?
C44 C45 H45 121.4 . . ?
C45 C46 H46 118.3 . . ?
C41 C46 H46 118.3 . . ?
C48 C47 H47A 110.5 . . ?
C43 C47 H47A 110.5 . . ?
C48 C47 H47B 110.5 . . ?
C43 C47 H47B 110.5 . . ?
H47A C47 H47B 108.7 . . ?
C44 C49 H49A 111.3 . . ?
C48 C49 H49A 111.3 . . ?
C44 C49 H49B 111.3 . . ?
C48 C49 H49B 111.3 . . ?
H49A C49 H49B 109.2 . . ?
C51 C50 H50A 110.4 5_565 . ?
C48 C50 H50A 110.4 . . ?
C51 C50 H50B 110.4 5_565 . ?
C48 C50 H50B 110.4 . . ?
H50A C50 H50B 108.6 . . ?
C52 C53 H53A 110.8 5_565 . ?
C48 C53 H53A 110.8 . . ?
C52 C53 H53B 110.8 5_565 . ?
C48 C53 H53B 110.8 . . ?
H53A C53 H53B 108.9 . . ?
C51 C54 H54 121.4 . . ?
C55 C54 H54 121.4 . . ?
C57 C56 H56 120.2 . . ?
C55 C56 H56 120.2 . . ?
C56 C57 H57 118.2 . . ?
C52 C57 H57 118.2 . . ?
N1 L12 H12A 109.5 . . ?
N1 L12 H12B 109.5 . . ?
H12A L12 H12B 109.5 . . ?
N1 L12 H12C 109.5 . . ?
H12A L12 H12C 109.5 . . ?
H12B L12 H12C 109.5 . . ?
N1 L13 H13A 109.5 . . ?
N1 L13 H13B 109.5 . . ?
H13A L13 H13B 109.5 . . ?
N1 L13 H13C 109.5 . . ?
H13A L13 H13C 109.5 . . ?
H13B L13 H13C 109.5 . . ?
N2 L22 H22A 109.5 . . ?
N2 L22 H22B 109.5 . . ?
H22A L22 H22B 109.5 . . ?
N2 L22 H22C 109.5 . . ?
H22A L22 H22C 109.5 . . ?
H22B L22 H22C 109.5 . . ?
N2 L23 H23A 109.5 . . ?
N2 L23 H23B 109.5 . . ?
H23A L23 H23B 109.5 . . ?
N2 L23 H23C 109.5 . . ?
H23A L23 H23C 109.5 . . ?
H23B L23 H23C 109.5 . . ?

loop_
_geom_bond_atom_site_label_1
_geom_bond_atom_site_label_2
_geom_bond_distance
_geom_bond_site_symmetry_2
_geom_bond_publ_flag
Zn1 O111 1.945(2) . ?
Zn1 O9 1.957(3) . ?
Zn1 O5 1.986(3) . ?
Zn1 O1 1.998(2) . ?
Zn1 Zn2 3.1086(7) . ?
Zn2 O111 1.917(3) . ?
Zn2 O7 1.930(3) . ?
Zn2 O2 1.938(2) . ?
Zn2 O11 1.954(3) . ?
Zn2 Zn3 3.1126(8) . ?
Zn3 O111 1.916(3) . ?
Zn3 O3 1.918(4) . ?
Zn3 O6 1.972(3) . ?
Zn3 O12 1.981(3) . ?
Zn4 O111 2.004(3) . ?
Zn4 O8 2.076(3) . ?
Zn4 O10 2.114(4) . ?
Zn4 O4 2.134(3) . ?
Zn4 O15 2.148(4) . ?
Zn4 O14 2.224(4) . ?
O1 C19 1.259(4) . ?
O2 C19 1.252(4) . ?
O3 C18 1.254(6) . ?
O4 C18 1.275(6) . ?
O5 C39 1.329(6) . ?
O6 C39 1.277(6) . ?
O7 C38 1.273(4) . ?
O8 C38 1.267(4) . ?
O9 C59 1.233(5) . ?
O10 C59 1.215(5) . ?
O11 C58 1.249(4) . ?
O12 C58 1.260(4) . ?
C1 C2 1.366(5) . ?
C1 C6 1.443(5) . ?
C1 C19 1.488(5) . ?
C2 C3 1.378(5) . ?
C3 C4 1.391(6) . ?
C3 C7 1.529(5) 6_554 ?
C4 C5 1.403(6) . ?
C4 C9 1.493(6) 6_554 ?
C5 C6 1.397(6) . ?
C7 C3 1.529(5) 5 ?
C7 C8 1.572(6) . ?
C8 C10 1.459(6) . ?
C8 C13 1.578(7) . ?
C8 C9 1.658(7) . ?
C9 C4 1.493(6) 5 ?
C10 C11 1.548(6) . ?
C11 C12 1.312(6) . ?
C11 C14 1.422(6) . ?
C12 C17 1.366(6) . ?
C12 C13 1.485(6) . ?
C14 C15 1.350(6) . ?
C15 C16 1.403(7) . ?
C15 C18 1.481(6) . ?
C16 C17 1.405(7) . ?
C21 C26 1.373(7) . ?
C21 C39 1.399(6) . ?
C21 C22 1.479(6) . ?
C22 C23 1.354(6) . ?
C23 C24 1.379(7) . ?
C23 C27 1.550(6) . ?
C24 C25 1.372(7) . ?
C24 C29 1.599(7) . ?
C25 C26 1.370(7) . ?
C27 C28 1.538(6) . ?
C28 C33 1.481(7) . ?
C28 C29 1.532(7) . ?
C28 C30 1.555(7) . ?
C30 C31 1.525(6) 5_455 ?
C31 C32 1.369(6) . ?
C31 C34 1.394(5) . ?
C31 C30 1.525(6) 6_664 ?
C32 C37 1.477(6) . ?
C32 C33 1.523(6) 6_664 ?
C33 C32 1.523(6) 5_455 ?
C34 C35 1.399(5) . ?
C35 C36 1.378(6) . ?
C35 C38 1.466(5) . ?
C36 C37 1.351(6) . ?
C41 C42 1.351(6) . ?
C41 C46 1.409(7) . ?
C41 C59 1.525(6) . ?
C42 C43 1.367(6) . ?
C43 C44 1.461(8) . ?
C43 C47 1.501(6) . ?
C44 C45 1.427(7) . ?
C44 C49 1.512(6) . ?
C45 C46 1.365(7) . ?
C47 C48 1.472(7) . ?
C48 C53 1.486(6) . ?
C48 C50 1.520(6) . ?
C48 C49 1.596(8) . ?
C50 C51 1.495(6) 5_565 ?
C51 C52 1.315(6) . ?
C51 C54 1.392(5) . ?
C51 C50 1.495(6) 6_654 ?
C52 C57 1.447(7) . ?
C52 C53 1.467(5) 6_654 ?
C53 C52 1.467(5) 5_565 ?
C54 C55 1.407(5) . ?
C55 C56 1.405(6) . ?
C55 C58 1.492(5) . ?
C56 C57 1.307(6) . ?
O14 L11 1.229(9) . ?
L11 N1 1.548(13) . ?
N1 L13 1.532(11) . ?
N1 L12 1.567(11) . ?
O15 L21 1.299(12) . ?
L21 N2 1.472(14) . ?
N2 L22 1.524(12) . ?
N2 L23 1.564(11) . ?
C2 H2 0.9300 . ?
C3 C4 1.391(6) . ?
C5 H5 0.9300 . ?
C6 H6 0.9300 . ?
C7 H7A 0.9700 . ?
C7 H7B 0.9700 . ?
C9 H9A 0.9700 . ?
C9 H9B 0.9700 . ?
C10 H10A 0.9700 . ?
C10 H10B 0.9700 . ?
C13 H13A 0.9700 . ?
C13 H13B 0.9700 . ?
C14 H14 0.9300 . ?
C16 H16 0.9300 . ?
C17 H17 0.9300 . ?
C22 H22 0.9300 . ?
C25 H25 0.9300 . ?
C26 H26 0.9300 . ?
C27 H27A 0.9700 . ?
C27 H27B 0.9700 . ?
C29 H29A 0.9700 . ?
C29 H29B 0.9700 . ?
C30 H30A 0.9700 . ?
C30 H30B 0.9700 . ?
C33 H33A 0.9700 . ?
C33 H33B 0.9700 . ?
C34 H34 0.9300 . ?
C36 H36 0.9300 . ?
C37 H37 0.9300 . ?
C42 H42 0.9300 . ?
C45 H45 0.9300 . ?
C46 H46 0.9300 . ?
C47 H47A 0.9700 . ?
C47 H47B 0.9700 . ?
C49 H49A 0.9700 . ?
C49 H49B 0.9700 . ?
C50 H50A 0.9700 . ?
C50 H50B 0.9700 . ?
C53 H53A 0.9700 . ?
C53 H53B 0.9700 . ?
C54 H54 0.9300 . ?
C56 H56 0.9300 . ?
C57 H57 0.9300 . ?
L12 H12A 0.9600 . ?
L12 H12B 0.9600 . ?
L12 H12C 0.9600 . ?
L13 H13A 0.9600 . ?
L13 H13B 0.9600 . ?
L13 H13C 0.9600 . ?
L22 H22A 0.9600 . ?
L22 H22B 0.9600 . ?
L22 H22C 0.9600 . ?
L23 H23A 0.9600 . ?
L23 H23B 0.9600 . ?
L23 H23C 0.9600 . ?

loop_
_platon_squeeze_void_nr
_platon_squeeze_void_average_x
_platon_squeeze_void_average_y
_platon_squeeze_void_average_z
_platon_squeeze_void_volume
_platon_squeeze_void_count_electrons
1 -0.005 -0.003 -0.001 16636.7 7614.5
